data_4126260
loop_
_publ_author_name
'Kistemaker, Jos C. M.'
'Stacko, Peter'
'Roke, Diederik'
'Wolters, Alexander Thomas'
'Heideman, G. Henrieke'
'Chang, Mu-Chieh'
'van der Meulen, Pieter'
'Visser, Johan'
'Otten, Edwin'
'Feringa, Ben L.'

_publ_section_title
;
 Third Generation Light-Driven Symmetric Molecular Motors.
;
_journal_name_full 'Journal of the American Chemical Society'
_journal_paper_doi 10.1021/jacs.7b04412
_journal_year 2017
_chemical_formula_sum 'C51 H46'
_chemical_formula_weight 658.88
_chemical_name_systematic
;
 ?
;
_space_group_crystal_system orthorhombic
_space_group_IT_number 19
_space_group_name_Hall 'P 2ac 2ab'
_space_group_name_H-M_alt 'P 21 21 21'
_symmetry_space_group_name_Hall 'P 2ac 2ab'
_symmetry_space_group_name_H-M 'P 21 21 21'
_atom_sites_solution_hydrogens geom
_audit_creation_method SHELXL-2014
_cell_angle_alpha 90
_cell_angle_beta 90
_cell_angle_gamma 90
_cell_formula_units_Z 4
_cell_length_a 9.5341(7)
_cell_length_b 14.1606(11)
_cell_length_c 29.111(2)
_cell_measurement_reflns_used 9960
_cell_measurement_temperature 100(2)
_cell_measurement_theta_max 27.09
_cell_measurement_theta_min 2.88
_cell_volume 3930.2(5)
_computing_cell_refinement 'Bruker SAINT'
_computing_data_collection 'Bruker APEX2'
_computing_data_reduction 'Bruker SAINT'
_computing_structure_refinement 'SHELXL-2014 (Sheldrick 2014)'
_computing_structure_solution 'SHELXS-97 (Sheldrick 2008)'
_diffrn_ambient_temperature 100(2)
_diffrn_measured_fraction_theta_full 0.996
_diffrn_measured_fraction_theta_max 0.994
_diffrn_measurement_device_type 'Bruker APEX-II CCD'
_diffrn_measurement_method '\f and \w scans'
_diffrn_radiation_type MoK\a
_diffrn_radiation_wavelength 0.71073
_diffrn_reflns_av_R_equivalents 0.0400
_diffrn_reflns_av_unetI/netI 0.0385
_diffrn_reflns_Laue_measured_fraction_full 0.996
_diffrn_reflns_Laue_measured_fraction_max 0.994
_diffrn_reflns_limit_h_max 12
_diffrn_reflns_limit_h_min -11
_diffrn_reflns_limit_k_max 18
_diffrn_reflns_limit_k_min -18
_diffrn_reflns_limit_l_max 37
_diffrn_reflns_limit_l_min -37
_diffrn_reflns_number 42690
_diffrn_reflns_point_group_measured_fraction_full 0.997
_diffrn_reflns_point_group_measured_fraction_max 0.994
_diffrn_reflns_theta_full 25.242
_diffrn_reflns_theta_max 27.131
_diffrn_reflns_theta_min 2.877
_exptl_absorpt_coefficient_mu 0.063
_exptl_absorpt_correction_T_max 0.7455
_exptl_absorpt_correction_T_min 0.7129
_exptl_absorpt_correction_type multi-scan
_exptl_absorpt_process_details SADABS
_exptl_crystal_colour yellow
_exptl_crystal_density_diffrn 1.114
_exptl_crystal_description needle
_exptl_crystal_F_000 1408
_exptl_crystal_size_max 0.47
_exptl_crystal_size_mid 0.15
_exptl_crystal_size_min 0.09
_refine_diff_density_max 0.962
_refine_diff_density_min -0.659
_refine_diff_density_rms 0.092
_refine_ls_abs_structure_details
;
 Flack x determined using 2978 quotients [(I+)-(I-)]/[(I+)+(I-)]
 (Parsons, Flack and Wagner, Acta Cryst. B69 (2013) 249-259).
;
_refine_ls_abs_structure_Flack -5.8(8)
_refine_ls_extinction_method none
_refine_ls_goodness_of_fit_ref 1.104
_refine_ls_hydrogen_treatment constr
_refine_ls_matrix_type full
_refine_ls_number_parameters 461
_refine_ls_number_reflns 8652
_refine_ls_number_restraints 498
_refine_ls_restrained_S_all 1.166
_refine_ls_R_factor_all 0.0976
_refine_ls_R_factor_gt 0.0838
_refine_ls_shift/su_max 0.001
_refine_ls_shift/su_mean 0.000
_refine_ls_structure_factor_coef Fsqd
_refine_ls_weighting_details 'w=1/[\s^2^(Fo^2^)+(0.1249P)^2^+5.6295P] where P=(Fo^2^+2Fc^2^)/3'
_refine_ls_weighting_scheme calc
_refine_ls_wR_factor_gt 0.2264
_refine_ls_wR_factor_ref 0.2374
_reflns_Friedel_coverage 0.787
_reflns_Friedel_fraction_full 0.998
_reflns_Friedel_fraction_max 0.994
_reflns_number_gt 7533
_reflns_number_total 8652
_reflns_threshold_expression 'I > 2\s(I)'
_cod_data_source_file ja7b04412_si_002.cif
_cod_data_source_block mo_molan322b_0m_sq
_cod_database_code 4126260
_shelx_space_group_comment
;
The symmetry employed for this shelxl refinement is uniquely defined
by the following loop, which should always be used as a source of
symmetry information in preference to the above space-group names.
They are only intended as comments.
;
_shelxl_version_number 2014-3

loop_
_space_group_symop_operation_xyz
'x, y, z'
'-x+1/2, -y, z+1/2'
'x+1/2, -y+1/2, -z'
'-x, y+1/2, -z+1/2'

loop_
_atom_site_label
_atom_site_type_symbol
_atom_site_fract_x
_atom_site_fract_y
_atom_site_fract_z
_atom_site_U_iso_or_equiv
_atom_site_adp_type
_atom_site_occupancy
_atom_site_site_symmetry_order
_atom_site_calc_flag
_atom_site_refinement_flags_posn
_atom_site_refinement_flags_adp
C1 C 0.9861(5) 0.3663(3) 0.42264(15) 0.0157(6) Uani 1 1 d . U
C2 C 0.9829(5) 0.2865(3) 0.39667(15) 0.0176(6) Uani 1 1 d . U
C3 C 1.0883(5) 0.2410(3) 0.36653(16) 0.0190(6) Uani 1 1 d . U
C4 C 1.2268(5) 0.2653(4) 0.35477(16) 0.0232(7) Uani 1 1 d . U
H4 H 1.2640 0.3230 0.3640 0.028 Uiso 1 1 calc R U
C5 C 1.3071(6) 0.2030(4) 0.32939(17) 0.0274(8) Uani 1 1 d . U
H5 H 1.3980 0.2201 0.3213 0.033 Uiso 1 1 calc R U
C6 C 1.2562(6) 0.1162(4) 0.31568(18) 0.0288(8) Uani 1 1 d . U
H6 H 1.3128 0.0755 0.2988 0.035 Uiso 1 1 calc R U
C7 C 1.1190(6) 0.0895(4) 0.32729(17) 0.0258(8) Uani 1 1 d . U
H7 H 1.0837 0.0311 0.3183 0.031 Uiso 1 1 calc R U
C8 C 1.0378(5) 0.1514(3) 0.35218(16) 0.0213(7) Uani 1 1 d . U
C9 C 0.8940(5) 0.1405(3) 0.36905(16) 0.0214(7) Uani 1 1 d . U
C10 C 0.7974(6) 0.0691(4) 0.36049(18) 0.0273(8) Uani 1 1 d . U
H10 H 0.8229 0.0157 0.3439 0.033 Uiso 1 1 calc R U
C11 C 0.6636(6) 0.0793(4) 0.37717(19) 0.0295(8) Uani 1 1 d . U
H11 H 0.5986 0.0312 0.3728 0.035 Uiso 1 1 calc R U
C12 C 0.6240(6) 0.1612(4) 0.40064(18) 0.0274(8) Uani 1 1 d . U
H12 H 0.5318 0.1682 0.4105 0.033 Uiso 1 1 calc R U
C13 C 0.7211(5) 0.2321(3) 0.40932(17) 0.0229(7) Uani 1 1 d . U
H13 H 0.6938 0.2869 0.4245 0.027 Uiso 1 1 calc R U
C14 C 0.8605(5) 0.2204(3) 0.39503(16) 0.0196(6) Uani 1 1 d . U
C15 C 0.9037(5) 0.3808(3) 0.46407(15) 0.0160(6) Uani 1 1 d . U
C16 C 0.8534(5) 0.3119(3) 0.49443(16) 0.0175(7) Uani 1 1 d . U
H16 H 0.8606 0.2482 0.4870 0.021 Uiso 1 1 calc R U
C17 C 0.7929(5) 0.3391(3) 0.53545(16) 0.0189(7) Uani 1 1 d . U
H17 H 0.7558 0.2938 0.5551 0.023 Uiso 1 1 calc R U
C18 C 0.7874(5) 0.4352(3) 0.54758(16) 0.0186(7) Uani 1 1 d . U
H18 H 0.7478 0.4527 0.5755 0.022 Uiso 1 1 calc R U
C19 C 0.8400(5) 0.5037(3) 0.51869(15) 0.0166(7) Uani 1 1 d . U
H19 H 0.8376 0.5670 0.5272 0.020 Uiso 1 1 calc R U
C20 C 0.8973(4) 0.4766(3) 0.47607(15) 0.0151(6) Uani 1 1 d . U
C21 C 0.9784(5) 0.5323(3) 0.44321(15) 0.0154(6) Uani 1 1 d . U
C22 C 0.9699(5) 0.6283(3) 0.43735(15) 0.0168(6) Uani 1 1 d . U
C23 C 1.0730(5) 0.6957(3) 0.41741(16) 0.0187(6) Uani 1 1 d . U
C24 C 1.2138(5) 0.6857(3) 0.40568(17) 0.0222(7) Uani 1 1 d . U
H24 H 1.2576 0.6274 0.4086 0.027 Uiso 1 1 calc R U
C25 C 1.2884(6) 0.7627(3) 0.38968(18) 0.0252(8) Uani 1 1 d . U
H25 H 1.3817 0.7554 0.3812 0.030 Uiso 1 1 calc R U
C26 C 1.2247(6) 0.8516(4) 0.38615(18) 0.0255(8) Uani 1 1 d . U
H26 H 1.2751 0.9024 0.3745 0.031 Uiso 1 1 calc R U
C27 C 1.0875(5) 0.8640(3) 0.39988(17) 0.0234(7) Uani 1 1 d . U
H27 H 1.0456 0.9232 0.3983 0.028 Uiso 1 1 calc R U
C28 C 1.0128(5) 0.7864(3) 0.41616(16) 0.0199(7) Uani 1 1 d . U
C29 C 0.8708(5) 0.7810(3) 0.43428(17) 0.0207(7) Uani 1 1 d . U
C30 C 0.7685(6) 0.8513(4) 0.43719(18) 0.0257(8) Uani 1 1 d . U
H30 H 0.7885 0.9134 0.4291 0.031 Uiso 1 1 calc R U
C31 C 0.6358(6) 0.8258(4) 0.45256(18) 0.0269(8) Uani 1 1 d . U
H31 H 0.5667 0.8717 0.4555 0.032 Uiso 1 1 calc R U
C32 C 0.6050(5) 0.7335(3) 0.46356(18) 0.0243(8) Uani 1 1 d . U
H32 H 0.5146 0.7178 0.4729 0.029 Uiso 1 1 calc R U
C33 C 0.7074(5) 0.6628(3) 0.46097(16) 0.0204(7) Uani 1 1 d . U
H33 H 0.6851 0.6004 0.4678 0.024 Uiso 1 1 calc R U
C34 C 0.8435(5) 0.6875(3) 0.44800(16) 0.0184(6) Uani 1 1 d . U
C35 C 1.0667(5) 0.4609(3) 0.41389(16) 0.0167(6) Uani 1 1 d . U
C36 C 1.2169(5) 0.4547(3) 0.43325(16) 0.0169(6) Uani 1 1 d . U
C37 C 1.3349(5) 0.4635(3) 0.40546(17) 0.0203(7) Uani 1 1 d . U
H37 H 1.3232 0.4743 0.3742 0.024 Uiso 1 1 calc R U
C38 C 1.4694(5) 0.4567(3) 0.42326(19) 0.0240(8) Uani 1 1 d . U
H38 H 1.5466 0.4614 0.4039 0.029 Uiso 1 1 calc R U
C39 C 1.4886(5) 0.4429(3) 0.47012(18) 0.0238(8) Uani 1 1 d . U
H39 H 1.5785 0.4382 0.4823 0.029 Uiso 1 1 calc R U
C40 C 1.3726(5) 0.4362(3) 0.49841(17) 0.0209(7) Uani 1 1 d . U
H40 H 1.3850 0.4282 0.5299 0.025 Uiso 1 1 calc R U
C41 C 1.2391(5) 0.4412(3) 0.48060(16) 0.0183(7) Uani 1 1 d . U
H41 H 1.1623 0.4355 0.5001 0.022 Uiso 1 1 calc R U
C42 C 1.0585(5) 0.4858(3) 0.36238(16) 0.0215(7) Uani 1 1 d . U
H42A H 1.1098 0.5440 0.3571 0.026 Uiso 1 1 calc R U
H42B H 1.1042 0.4363 0.3449 0.026 Uiso 1 1 calc R U
C43 C 0.9077(6) 0.4980(4) 0.34460(19) 0.0333(9) Uani 1 1 d . U
H43A H 0.8469 0.4535 0.3603 0.040 Uiso 1 1 calc R U
H43B H 0.8753 0.5612 0.3518 0.040 Uiso 1 1 calc R U
C44 C 0.8971(9) 0.4823(5) 0.2938(2) 0.0514(11) Uani 1 1 d . U
H44A H 0.9786 0.5089 0.2786 0.062 Uiso 1 1 calc R U
H44B H 0.8142 0.5136 0.2819 0.062 Uiso 1 1 calc R U
C45 C 0.8883(11) 0.3736(6) 0.2839(3) 0.0655(12) Uani 1 1 d . U
H45A H 0.9726 0.3440 0.2958 0.079 Uiso 1 1 calc R U
H45B H 0.8094 0.3480 0.3008 0.079 Uiso 1 1 calc R U
C46 C 0.8729(12) 0.3469(6) 0.2358(3) 0.0736(13) Uani 1 1 d . U
H46A H 0.9544 0.3687 0.2189 0.088 Uiso 1 1 calc R U
H46B H 0.7912 0.3784 0.2232 0.088 Uiso 1 1 calc R U
C47 C 0.8572(12) 0.2407(7) 0.2290(4) 0.0784(14) Uani 1 1 d . U
H47A H 0.9331 0.2095 0.2452 0.094 Uiso 1 1 calc R U
H47B H 0.8688 0.2270 0.1965 0.094 Uiso 1 1 calc R U
C48 C 0.7156(12) 0.1959(7) 0.2452(4) 0.0817(14) Uani 1 1 d . U
H48A H 0.7132 0.1961 0.2785 0.098 Uiso 1 1 calc R U
H48B H 0.6389 0.2352 0.2345 0.098 Uiso 1 1 calc R U
C49 C 0.6916(13) 0.0942(7) 0.2282(4) 0.0832(15) Uani 1 1 d . U
H49A H 0.6946 0.0947 0.1949 0.100 Uiso 1 1 calc R U
H49B H 0.7694 0.0558 0.2387 0.100 Uiso 1 1 calc R U
C50 C 0.5611(13) 0.0481(8) 0.2424(4) 0.0893(17) Uani 1 1 d . U
H50A H 0.4834 0.0902 0.2357 0.107 Uiso 1 1 calc R U
H50B H 0.5637 0.0387 0.2754 0.107 Uiso 1 1 calc R U
C51 C 0.5333(14) -0.0462(8) 0.2195(4) 0.097(2) Uani 1 1 d . U
H51A H 0.4530 -0.0755 0.2334 0.146 Uiso 1 1 calc R U
H51B H 0.6136 -0.0864 0.2231 0.146 Uiso 1 1 calc R U
H51C H 0.5155 -0.0365 0.1873 0.146 Uiso 1 1 calc R U

loop_
_atom_site_aniso_label
_atom_site_aniso_U_11
_atom_site_aniso_U_22
_atom_site_aniso_U_33
_atom_site_aniso_U_23
_atom_site_aniso_U_13
_atom_site_aniso_U_12
C1 0.0120(13) 0.0159(12) 0.0193(13) 0.0044(10) -0.0009(11) 0.0011(11)
C2 0.0172(13) 0.0174(12) 0.0182(13) 0.0038(11) -0.0019(11) 0.0006(11)
C3 0.0207(13) 0.0200(13) 0.0163(14) 0.0027(11) -0.0012(12) 0.0017(11)
C4 0.0224(15) 0.0265(16) 0.0206(16) 0.0003(14) 0.0015(13) 0.0003(13)
C5 0.0259(17) 0.0329(17) 0.0233(17) -0.0013(15) 0.0046(14) 0.0027(14)
C6 0.0310(17) 0.0316(17) 0.0238(17) -0.0038(14) 0.0029(15) 0.0056(15)
C7 0.0310(16) 0.0249(16) 0.0215(16) -0.0021(14) -0.0004(14) 0.0028(14)
C8 0.0253(13) 0.0201(13) 0.0184(14) 0.0024(12) -0.0021(12) 0.0015(11)
C9 0.0245(13) 0.0186(13) 0.0211(14) 0.0034(12) -0.0042(12) 0.0000(11)
C10 0.0317(16) 0.0218(15) 0.0284(17) 0.0009(14) -0.0039(15) -0.0050(13)
C11 0.0294(16) 0.0253(16) 0.0339(18) 0.0012(15) -0.0048(16) -0.0108(15)
C12 0.0238(16) 0.0257(16) 0.0328(18) 0.0043(15) -0.0025(15) -0.0066(14)
C13 0.0204(14) 0.0209(15) 0.0274(17) 0.0027(14) -0.0021(14) -0.0017(13)
C14 0.0204(13) 0.0173(13) 0.0211(14) 0.0041(12) -0.0031(12) -0.0002(11)
C15 0.0116(13) 0.0166(12) 0.0197(13) 0.0033(11) -0.0010(11) 0.0003(11)
C16 0.0139(15) 0.0162(13) 0.0223(15) 0.0037(12) 0.0004(13) -0.0003(13)
C17 0.0148(15) 0.0198(14) 0.0221(15) 0.0043(13) 0.0021(13) -0.0016(13)
C18 0.0129(15) 0.0220(15) 0.0208(15) 0.0016(13) 0.0011(13) 0.0006(13)
C19 0.0104(15) 0.0193(14) 0.0202(14) 0.0005(12) -0.0019(12) 0.0000(13)
C20 0.0098(13) 0.0161(12) 0.0195(13) 0.0016(11) -0.0027(11) -0.0001(11)
C21 0.0110(12) 0.0162(11) 0.0190(12) 0.0020(11) -0.0028(11) -0.0005(10)
C22 0.0148(12) 0.0161(11) 0.0195(14) 0.0018(11) -0.0032(12) -0.0008(11)
C23 0.0188(13) 0.0160(12) 0.0211(14) 0.0015(12) -0.0035(12) -0.0035(11)
C24 0.0191(14) 0.0188(14) 0.0285(17) 0.0015(14) -0.0019(14) -0.0047(13)
C25 0.0230(16) 0.0219(16) 0.0307(18) 0.0011(15) -0.0008(15) -0.0076(13)
C26 0.0270(16) 0.0195(15) 0.0299(17) 0.0014(14) -0.0014(15) -0.0098(14)
C27 0.0272(16) 0.0160(14) 0.0269(17) 0.0008(14) -0.0014(14) -0.0061(13)
C28 0.0213(13) 0.0161(13) 0.0223(14) 0.0007(12) -0.0036(12) -0.0035(11)
C29 0.0219(13) 0.0160(12) 0.0241(15) -0.0007(12) -0.0017(12) -0.0009(11)
C30 0.0283(16) 0.0171(14) 0.0316(17) -0.0001(14) 0.0003(15) 0.0033(13)
C31 0.0267(16) 0.0214(15) 0.0324(18) 0.0002(15) 0.0014(15) 0.0074(14)
C32 0.0213(15) 0.0236(16) 0.0281(17) 0.0025(15) 0.0006(15) 0.0050(13)
C33 0.0177(14) 0.0185(14) 0.0249(16) 0.0013(14) -0.0010(14) 0.0009(12)
C34 0.0180(13) 0.0157(12) 0.0214(14) 0.0001(12) -0.0016(12) 0.0004(11)
C35 0.0144(11) 0.0159(11) 0.0197(12) 0.0021(11) 0.0002(10) -0.0005(10)
C36 0.0154(12) 0.0134(13) 0.0219(13) -0.0001(12) -0.0007(11) -0.0005(11)
C37 0.0159(14) 0.0177(15) 0.0273(15) 0.0005(14) 0.0009(12) -0.0033(14)
C38 0.0162(14) 0.0198(16) 0.0361(16) 0.0001(15) 0.0004(14) -0.0016(14)
C39 0.0173(15) 0.0168(16) 0.0372(17) -0.0002(15) -0.0058(14) -0.0005(14)
C40 0.0207(16) 0.0134(15) 0.0287(16) 0.0015(14) -0.0065(12) -0.0004(14)
C41 0.0186(14) 0.0136(15) 0.0226(14) 0.0016(13) -0.0028(12) -0.0007(13)
C42 0.0224(16) 0.0198(16) 0.0225(14) 0.0046(13) -0.0011(12) -0.0008(14)
C43 0.0319(19) 0.0331(18) 0.0349(18) 0.0067(16) -0.0113(15) 0.0043(17)
C44 0.059(2) 0.050(2) 0.045(2) 0.0002(18) -0.0215(18) 0.008(2)
C45 0.079(3) 0.057(2) 0.060(2) -0.0079(19) -0.022(2) 0.012(2)
C46 0.092(3) 0.063(2) 0.066(2) -0.013(2) -0.021(2) 0.012(2)
C47 0.098(3) 0.063(2) 0.074(3) -0.012(2) -0.019(3) 0.011(2)
C48 0.100(3) 0.067(3) 0.078(3) -0.010(2) -0.010(3) 0.012(2)
C49 0.098(3) 0.070(3) 0.081(3) -0.010(3) 0.000(3) 0.006(3)
C50 0.101(4) 0.079(3) 0.087(4) -0.007(3) 0.005(3) 0.003(3)
C51 0.110(5) 0.090(4) 0.091(5) -0.013(4) 0.020(5) -0.013(4)

loop_
_atom_type_symbol
_atom_type_description
_atom_type_scat_dispersion_real
_atom_type_scat_dispersion_imag
_atom_type_scat_source
C C 0.0033 0.0016 'International Tables Vol C Tables 4.2.6.8 and 6.1.1.4'
H H 0.0000 0.0000 'International Tables Vol C Tables 4.2.6.8 and 6.1.1.4'

loop_
_geom_angle_atom_site_label_1
_geom_angle_atom_site_label_2
_geom_angle_atom_site_label_3
_geom_angle
C2 C1 C15 124.5(4)
C2 C1 C35 129.2(4)
C15 C1 C35 106.2(4)
C1 C2 C3 132.4(4)
C1 C2 C14 123.7(4)
C3 C2 C14 103.8(4)
C4 C3 C8 117.8(4)
C4 C3 C2 132.4(4)
C8 C3 C2 109.4(4)
C5 C4 C3 119.6(5)
C5 C4 H4 120.2
C3 C4 H4 120.2
C6 C5 C4 121.9(5)
C6 C5 H5 119.0
C4 C5 H5 119.0
C5 C6 C7 119.8(5)
C5 C6 H6 120.1
C7 C6 H6 120.1
C8 C7 C6 118.7(5)
C8 C7 H7 120.6
C6 C7 H7 120.6
C7 C8 C3 122.2(5)
C7 C8 C9 129.6(5)
C3 C8 C9 108.2(4)
C10 C9 C14 122.3(5)
C10 C9 C8 129.5(5)
C14 C9 C8 108.1(4)
C11 C10 C9 118.4(5)
C11 C10 H10 120.8
C9 C10 H10 120.8
C10 C11 C12 120.7(5)
C10 C11 H11 119.6
C12 C11 H11 119.6
C13 C12 C11 120.6(5)
C13 C12 H12 119.7
C11 C12 H12 119.7
C12 C13 C14 119.5(5)
C12 C13 H13 120.2
C14 C13 H13 120.2
C9 C14 C13 118.1(4)
C9 C14 C2 110.2(4)
C13 C14 C2 131.0(4)
C16 C15 C20 120.1(4)
C16 C15 C1 127.6(4)
C20 C15 C1 111.5(4)
C17 C16 C15 119.6(4)
C17 C16 H16 120.2
C15 C16 H16 120.2
C16 C17 C18 120.2(4)
C16 C17 H17 119.9
C18 C17 H17 119.9
C19 C18 C17 120.9(4)
C19 C18 H18 119.5
C17 C18 H18 119.5
C18 C19 C20 119.1(4)
C18 C19 H19 120.4
C20 C19 H19 120.4
C15 C20 C19 120.0(4)
C15 C20 C21 109.6(4)
C19 C20 C21 129.4(4)
C22 C21 C20 125.8(4)
C22 C21 C35 127.1(4)
C20 C21 C35 107.0(4)
C21 C22 C23 130.1(4)
C21 C22 C34 125.1(4)
C23 C22 C34 104.7(4)
C24 C23 C28 118.6(4)
C24 C23 C22 131.9(4)
C28 C23 C22 109.0(4)
C25 C24 C23 119.9(5)
C25 C24 H24 120.0
C23 C24 H24 120.0
C24 C25 C26 120.7(5)
C24 C25 H25 119.7
C26 C25 H25 119.7
C27 C26 C25 120.3(5)
C27 C26 H26 119.9
C25 C26 H26 119.9
C26 C27 C28 118.9(5)
C26 C27 H27 120.5
C28 C27 H27 120.5
C27 C28 C23 121.4(5)
C27 C28 C29 129.8(5)
C23 C28 C29 108.8(4)
C30 C29 C34 121.6(5)
C30 C29 C28 129.4(4)
C34 C29 C28 108.9(4)
C31 C30 C29 118.0(5)
C31 C30 H30 121.0
C29 C30 H30 121.0
C32 C31 C30 121.1(5)
C32 C31 H31 119.5
C30 C31 H31 119.5
C31 C32 C33 121.1(5)
C31 C32 H32 119.4
C33 C32 H32 119.4
C34 C33 C32 118.9(4)
C34 C33 H33 120.5
C32 C33 H33 120.5
C33 C34 C29 119.0(4)
C33 C34 C22 131.5(4)
C29 C34 C22 108.6(4)
C36 C35 C42 114.6(4)
C36 C35 C1 110.3(3)
C42 C35 C1 109.2(4)
C36 C35 C21 109.7(4)
C42 C35 C21 110.7(4)
C1 C35 C21 101.5(3)
C37 C36 C41 117.4(4)
C37 C36 C35 122.2(4)
C41 C36 C35 120.4(4)
C38 C37 C36 121.6(5)
C38 C37 H37 119.2
C36 C37 H37 119.2
C37 C38 C39 119.9(5)
C37 C38 H38 120.0
C39 C38 H38 120.0
C40 C39 C38 119.3(5)
C40 C39 H39 120.4
C38 C39 H39 120.4
C41 C40 C39 120.8(5)
C41 C40 H40 119.6
C39 C40 H40 119.6
C40 C41 C36 121.0(4)
C40 C41 H41 119.5
C36 C41 H41 119.5
C43 C42 C35 113.6(4)
C43 C42 H42A 108.8
C35 C42 H42A 108.8
C43 C42 H42B 108.8
C35 C42 H42B 108.8
H42A C42 H42B 107.7
C44 C43 C42 112.3(5)
C44 C43 H43A 109.2
C42 C43 H43A 109.2
C44 C43 H43B 109.2
C42 C43 H43B 109.2
H43A C43 H43B 107.9
C43 C44 C45 109.3(6)
C43 C44 H44A 109.8
C45 C44 H44A 109.8
C43 C44 H44B 109.8
C45 C44 H44B 109.8
H44A C44 H44B 108.3
C46 C45 C44 115.9(7)
C46 C45 H45A 108.3
C44 C45 H45A 108.3
C46 C45 H45B 108.3
C44 C45 H45B 108.3
H45A C45 H45B 107.4
C45 C46 C47 113.0(8)
C45 C46 H46A 109.0
C47 C46 H46A 109.0
C45 C46 H46B 109.0
C47 C46 H46B 109.0
H46A C46 H46B 107.8
C46 C47 C48 116.4(9)
C46 C47 H47A 108.2
C48 C47 H47A 108.2
C46 C47 H47B 108.2
C48 C47 H47B 108.2
H47A C47 H47B 107.3
C49 C48 C47 114.2(9)
C49 C48 H48A 108.7
C47 C48 H48A 108.7
C49 C48 H48B 108.7
C47 C48 H48B 108.7
H48A C48 H48B 107.6
C50 C49 C48 116.9(10)
C50 C49 H49A 108.1
C48 C49 H49A 108.1
C50 C49 H49B 108.1
C48 C49 H49B 108.1
H49A C49 H49B 107.3
C49 C50 C51 114.7(10)
C49 C50 H50A 108.6
C51 C50 H50A 108.6
C49 C50 H50B 108.6
C51 C50 H50B 108.6
H50A C50 H50B 107.6
C50 C51 H51A 109.5
C50 C51 H51B 109.5
H51A C51 H51B 109.5
C50 C51 H51C 109.5
H51A C51 H51C 109.5
H51B C51 H51C 109.5

loop_
_geom_bond_atom_site_label_1
_geom_bond_atom_site_label_2
_geom_bond_distance
C1 C2 1.360(6)
C1 C15 1.454(6)
C1 C35 1.566(6)
C2 C3 1.482(6)
C2 C14 1.496(6)
C3 C4 1.407(7)
C3 C8 1.420(7)
C4 C5 1.382(7)
C4 H4 0.9300
C5 C6 1.381(8)
C5 H5 0.9300
C6 C7 1.403(8)
C6 H6 0.9300
C7 C8 1.376(7)
C7 H7 0.9300
C8 C9 1.465(7)
C9 C10 1.390(7)
C9 C14 1.398(7)
C10 C11 1.373(8)
C10 H10 0.9300
C11 C12 1.398(8)
C11 H11 0.9300
C12 C13 1.389(7)
C12 H12 0.9300
C13 C14 1.403(7)
C13 H13 0.9300
C15 C16 1.401(6)
C15 C20 1.403(6)
C16 C17 1.381(7)
C16 H16 0.9300
C17 C18 1.406(7)
C17 H17 0.9300
C18 C19 1.379(6)
C18 H18 0.9300
C19 C20 1.409(6)
C19 H19 0.9300
C20 C21 1.462(6)
C21 C22 1.373(6)
C21 C35 1.568(6)
C22 C23 1.486(6)
C22 C34 1.501(6)
C23 C24 1.392(7)
C23 C28 1.407(6)
C24 C25 1.382(7)
C24 H24 0.9300
C25 C26 1.402(7)
C25 H25 0.9300
C26 C27 1.379(7)
C26 H26 0.9300
C27 C28 1.393(7)
C27 H27 0.9300
C28 C29 1.455(7)
C29 C30 1.396(7)
C29 C34 1.407(6)
C30 C31 1.390(8)
C30 H30 0.9300
C31 C32 1.377(7)
C31 H31 0.9300
C32 C33 1.400(7)
C32 H32 0.9300
C33 C34 1.396(7)
C33 H33 0.9300
C35 C36 1.541(6)
C35 C42 1.542(6)
C36 C37 1.391(7)
C36 C41 1.407(6)
C37 C38 1.386(7)
C37 H37 0.9300
C38 C39 1.390(7)
C38 H38 0.9300
C39 C40 1.382(7)
C39 H39 0.9300
C40 C41 1.377(7)
C40 H40 0.9300
C41 H41 0.9300
C42 C43 1.537(7)
C42 H42A 0.9700
C42 H42B 0.9700
C43 C44 1.499(9)
C43 H43A 0.9700
C43 H43B 0.9700
C44 C45 1.569(11)
C44 H44A 0.9700
C44 H44B 0.9700
C45 C46 1.457(11)
C45 H45A 0.9700
C45 H45B 0.9700
C46 C47 1.525(12)
C46 H46A 0.9700
C46 H46B 0.9700
C47 C48 1.565(15)
C47 H47A 0.9700
C47 H47B 0.9700
C48 C49 1.540(13)
C48 H48A 0.9700
C48 H48B 0.9700
C49 C50 1.464(16)
C49 H49A 0.9700
C49 H49B 0.9700
C50 C51 1.517(15)
C50 H50A 0.9700
C50 H50B 0.9700
C51 H51A 0.9600
C51 H51B 0.9600
C51 H51C 0.9600
